data_8103618
loop_
_publ_author_name
'Petrova, R.'
'Bakardjieva, S.'
'Todorov, T.'
'Angelova, O.'
'Mihailova, B.'

_publ_section_title
;
 Crystal structures of Cd (Re O4)2 * 4(Urea), Cd (Re O4)2 * 6(Urea) and Ca
 (Re O4)2 * 5(Urea). Synthesis and characterization of urea adducts from
 the systems M (Re O4)2 - Urea - (H2 O), M = Ca, Sr, Ba, Pb and Cd
;
_journal_name_full 'Zeitschrift fuer Kristallographie (149,1979-)'
_journal_page_first 309
_journal_page_last 316
_journal_volume 215
_journal_year 2000
_chemical_formula_sum 'C4 H16 Cd N8 O12 Re2'
_chemical_name_systematic '(Cd (Re O4)2) (C O (N H2)2)4'
_space_group_IT_number 2
_symmetry_space_group_name_Hall '-P 1'
_symmetry_space_group_name_H-M 'P -1'
_cell_angle_alpha 73.91
_cell_angle_beta 78.83
_cell_angle_gamma 70.29
_cell_formula_units_Z 1
_cell_length_a 7.229
_cell_length_b 7.899
_cell_length_c 9.361
_cell_volume 480.523
_citation_journal_id_ASTM ZEKRDZ
_cod_data_source_file Petrova_ZEKRDZ_2000_808.cif
_cod_data_source_block C4H16Cd1N8O12Re2
_cod_original_cell_volume 480.5226
_cod_original_formula_sum 'C4 H16 Cd1 N8 O12 Re2'
_cod_database_code 8103618

loop_
_symmetry_equiv_pos_as_xyz
x,y,z
-x,-y,-z

loop_
_atom_site_label
_atom_site_type_symbol
_atom_site_fract_x
_atom_site_fract_y
_atom_site_fract_z
_atom_site_occupancy
_atom_site_U_iso_or_equiv
Cd1 Cd+2 0 0 0.5 1 0.0
C2 C+4 0.4059 0.7322 0.3737 1 0.0
O4 O-2 0.3213 0.4475 0.1321 1 0.0
C1 C+4 0.1866 -0.0262 0.7937 1 0.0
N2 N-3 0.2997 0.88 0.9041 1 0.0
N3 N-3 0.5076 0.7732 0.457 1 0.0
O3 O-2 0.2045 0.1662 0.0811 1 0.0
O6 O-2 0.2196 0.7718 0.3986 1 0.0
N4 N-3 0.5024 0.6529 0.2614 1 0.0
Re1 Re+7 0.15242 0.32598 0.18706 1 0.0
O1 O-2 0.1697 0.2138 0.3746 1 0.0
N1 N-3 0.0813 0.151 0.7931 1 0.0
O2 O-2 -0.0809 0.4763 0.166 1 0.0
O5 O-2 0.1818 -0.0983 0.6918 1 0.0
